data_1551741
loop_
_publ_author_name
'KAPOOR, Kamini'
'GUPTA, Vivek K.'
'CHIB, Renu'
'SHAH, Bhahwal A.'
'TANEJA, Subhash C.'

_publ_section_title
;
 Crystal Structure of Methyl-2-cyano-3,11-dioxo-urs-1,12-dien-24-oate
;
_journal_name_full 'X-ray Structure Analysis Online'
_journal_page_first 43
_journal_paper_doi 10.2116/xraystruct.27.43
_journal_volume 27
_journal_year 2011
_chemical_formula_moiety 'C32 H43 N O4'
_chemical_formula_sum 'C32 H43 N O4'
_chemical_formula_weight 505.67
_chemical_name_systematic
;
 methyl -2-cyano-3,11-dioxo-urs-1,12-dien-24-oate 
;
_space_group_IT_number 19
_space_group_name_Hall 'P 2ac 2ab'
_space_group_name_H-M_alt 'P 21 21 21'
_symmetry_cell_setting orthorhombic
_symmetry_space_group_name_Hall 'P 2ac 2ab'
_symmetry_space_group_name_H-M 'P 21 21 21'
_atom_sites_solution_hydrogens geom
_atom_sites_solution_primary direct
_atom_sites_solution_secondary difmap
_audit_creation_method SHELXL-97
_cell_angle_alpha 90.00
_cell_angle_beta 90.00
_cell_angle_gamma 90.00
_cell_formula_units_Z 4
_cell_length_a 7.8862(2)
_cell_length_b 17.6554(3)
_cell_length_c 20.0326(5)
_cell_measurement_reflns_used 12603
_cell_measurement_temperature 293(2)
_cell_measurement_theta_max 29.0133
_cell_measurement_theta_min 3.4572
_cell_volume 2789.22(11)
_computing_cell_refinement 'CrysAlisPro,Oxford Diff.Ltd,Ver 1.171.34.40'
_computing_data_collection 'CrysAlisPro,Oxford Diff.Ltd,Ver 1.171.34.40'
_computing_data_reduction 'CrysAlisPro,Oxford Diff.Ltd,Ver 1.171.34.40'
_computing_molecular_graphics 'ORTEP3 (Farrugia, 1997)'
_computing_publication_material 'PLATON(Spek,1999)& PARST(1995)'
_computing_structure_refinement 'SHELXL-97 (Sheldrick, 1997)'
_computing_structure_solution 'SHELXS-97 (Sheldrick, 1997)'
_diffrn_ambient_temperature 293(2)
_diffrn_detector_area_resol_mean 16.1049
_diffrn_measured_fraction_theta_full 0.993
_diffrn_measured_fraction_theta_max 0.993
_diffrn_measurement_device_type 'Xcalibur, Sapphire3'
_diffrn_measurement_method 'phi and omega scans'
_diffrn_radiation_monochromator graphite
_diffrn_radiation_source 'fine-focus sealed tube'
_diffrn_radiation_type MoK\a
_diffrn_radiation_wavelength 0.71073
_diffrn_reflns_av_R_equivalents 0.0378
_diffrn_reflns_av_sigmaI/netI 0.0288
_diffrn_reflns_limit_h_max 9
_diffrn_reflns_limit_h_min -9
_diffrn_reflns_limit_k_max 20
_diffrn_reflns_limit_k_min -20
_diffrn_reflns_limit_l_max 23
_diffrn_reflns_limit_l_min -23
_diffrn_reflns_number 26699
_diffrn_reflns_theta_full 25.00
_diffrn_reflns_theta_max 25.00
_diffrn_reflns_theta_min 3.46
_exptl_absorpt_coefficient_mu 0.078
_exptl_absorpt_correction_T_max 1.00000
_exptl_absorpt_correction_T_min 0.97772
_exptl_absorpt_correction_type multi-scan
_exptl_absorpt_process_details 'Crys Alis Red'
_exptl_crystal_colour 'white transparent'
_exptl_crystal_density_diffrn 1.204
_exptl_crystal_density_method 'not measured'
_exptl_crystal_description Blocks
_exptl_crystal_F_000 1096
_exptl_crystal_size_max 0.30
_exptl_crystal_size_mid 0.20
_exptl_crystal_size_min 0.10
_exptl_special_details
;
CrysAlisPro, Oxford Diffraction Ltd.,
Version 1.171.34.40 (release 27-08-2010 CrysAlis171 .NET)
(compiled Aug 27 2010,11:50:40)
Empirical absorption correction using spherical harmonics,
 implemented in SCALE3 ABSPACK scaling algorithm.
;
_refine_diff_density_max 0.135
_refine_diff_density_min -0.116
_refine_diff_density_rms 0.025
_refine_ls_abs_structure_details 'Flack H D (1983), Acta Cryst. A39, 876-881'
_refine_ls_abs_structure_Flack -0.9(11)
_refine_ls_extinction_method none
_refine_ls_goodness_of_fit_ref 1.001
_refine_ls_hydrogen_treatment mixed
_refine_ls_matrix_type full
_refine_ls_number_parameters 506
_refine_ls_number_reflns 4870
_refine_ls_number_restraints 0
_refine_ls_restrained_S_all 1.001
_refine_ls_R_factor_all 0.0468
_refine_ls_R_factor_gt 0.0365
_refine_ls_shift/su_max 0.001
_refine_ls_shift/su_mean 0.000
_refine_ls_structure_factor_coef Fsqd
_refine_ls_weighting_details 'calc w=1/[\s^2^(Fo^2^)+(0.0410P)^2^+0.2893P] where P=(Fo^2^+2Fc^2^)/3'
_refine_ls_weighting_scheme calc
_refine_ls_wR_factor_gt 0.0784
_refine_ls_wR_factor_ref 0.0827
_reflns_number_gt 4164
_reflns_number_total 4870
_reflns_threshold_expression >2sigma(I)
_cod_data_source_file 27_43_1.cif
_cod_data_source_block global
_cod_depositor_comments
;
The following automatic conversions were performed:

'_symmetry_cell_setting' value 'Orthorhombic' changed to
'orthorhombic' according to
/home/andrius/struct/COD-crude-data/automatic-downloads/current/J-STAGE/lib/dictionaries/cif_core.dic
dictionary named 'cif_core.dic' version 2.4.2 from 2011-04-26.

Automatic conversion script
Id: cif_fix_values 6524 2018-11-02 12:15:13Z antanas 
;
_cod_original_sg_symbol_H-M P212121
_cod_database_code 1551741

loop_
_symmetry_equiv_pos_as_xyz
'x, y, z'
'-x+1/2, -y, z+1/2'
'-x, y+1/2, -z+1/2'
'x+1/2, -y+1/2, -z'

loop_
_atom_site_label
_atom_site_type_symbol
_atom_site_fract_x
_atom_site_fract_y
_atom_site_fract_z
_atom_site_U_iso_or_equiv
_atom_site_adp_type
_atom_site_occupancy
_atom_site_symmetry_multiplicity
_atom_site_calc_flag
N33 N 1.1968(2) 0.09489(11) -0.22189(9) 0.0607(5) Uani 1 1 d
O3 O 1.3622(2) -0.06059(8) -0.14048(7) 0.0614(4) Uani 1 1 d
O11 O 0.90380(18) 0.18010(8) 0.02316(7) 0.0532(4) Uani 1 1 d
O34 O 1.1955(3) -0.16448(9) 0.03776(9) 0.0801(5) Uani 1 1 d
O35 O 1.0770(2) -0.12770(8) -0.05866(8) 0.0605(4) Uani 1 1 d
C1 C 1.1359(2) 0.08185(11) -0.05069(9) 0.0365(4) Uani 1 1 d
C2 C 1.2092(2) 0.04353(10) -0.10112(8) 0.0366(4) Uani 1 1 d
C3 C 1.3013(3) -0.02863(10) -0.09244(9) 0.0413(4) Uani 1 1 d
C4 C 1.3207(3) -0.06002(10) -0.02154(9) 0.0418(5) Uani 1 1 d
C5 C 1.3053(3) 0.00679(9) 0.02937(9) 0.0372(4) Uani 1 1 d
C6 C 1.3331(3) -0.01438(11) 0.10249(10) 0.0471(5) Uani 1 1 d
C7 C 1.3668(3) 0.05744(11) 0.14281(10) 0.0471(5) Uani 1 1 d
C8 C 1.2223(2) 0.11541(9) 0.13962(8) 0.0364(4) Uani 1 1 d
C9 C 1.1667(2) 0.12860(9) 0.06565(8) 0.0328(4) Uani 1 1 d
C10 C 1.1435(2) 0.05614(9) 0.02098(8) 0.0346(4) Uani 1 1 d
C11 C 1.0173(2) 0.18305(10) 0.06485(9) 0.0366(4) Uani 1 1 d
C12 C 1.0175(3) 0.24265(10) 0.11493(9) 0.0382(4) Uani 1 1 d
C13 C 1.1348(2) 0.25152(9) 0.16249(8) 0.0325(4) Uani 1 1 d
C14 C 1.2809(2) 0.19490(9) 0.16924(8) 0.0345(4) Uani 1 1 d
C15 C 1.3369(3) 0.18569(11) 0.24305(9) 0.0457(5) Uani 1 1 d
C16 C 1.3342(3) 0.25906(12) 0.28372(10) 0.0499(5) Uani 1 1 d
C17 C 1.1620(3) 0.29945(11) 0.28103(9) 0.0457(5) Uani 1 1 d
C18 C 1.1250(2) 0.32065(10) 0.20745(9) 0.0359(4) Uani 1 1 d
C19 C 1.2303(3) 0.38890(10) 0.18082(9) 0.0387(4) Uani 1 1 d
C20 C 1.2064(3) 0.45744(10) 0.22723(10) 0.0454(5) Uani 1 1 d
C21 C 1.2659(3) 0.43627(12) 0.29692(11) 0.0548(6) Uani 1 1 d
C22 C 1.1639(4) 0.37096(12) 0.32489(11) 0.0564(6) Uani 1 1 d
C23 C 1.4975(3) -0.09633(15) -0.01655(15) 0.0604(6) Uani 1 1 d
C24 C 1.1919(3) -0.12305(11) -0.00950(11) 0.0514(5) Uani 1 1 d
C25 C 0.9764(3) 0.01254(12) 0.03502(11) 0.0445(5) Uani 1 1 d
C26 C 1.0718(3) 0.08346(13) 0.17991(11) 0.0493(5) Uani 1 1 d
C27 C 1.4336(3) 0.22846(12) 0.13102(12) 0.0424(5) Uani 1 1 d
C28 C 1.0194(4) 0.24851(15) 0.30719(13) 0.0647(7) Uani 1 1 d
C29 C 1.2946(4) 0.52914(13) 0.20360(15) 0.0607(6) Uani 1 1 d
C30 C 1.1837(3) 0.40769(12) 0.10884(10) 0.0488(5) Uani 1 1 d
C31 C 0.9448(5) -0.18435(18) -0.0507(2) 0.0853(10) Uani 1 1 d
C32 C 1.2009(2) 0.07203(11) -0.16855(9) 0.0416(4) Uani 1 1 d
H1 H 1.080(2) 0.1289(10) -0.0597(9) 0.035(5) Uiso 1 1 d
H51 H 1.399(2) 0.0416(9) 0.0174(8) 0.023(4) Uiso 1 1 d
H61 H 1.233(3) -0.0436(12) 0.1207(10) 0.052(6) Uiso 1 1 d
H62 H 1.428(3) -0.0447(11) 0.1068(9) 0.041(5) Uiso 1 1 d
H71 H 1.479(3) 0.0818(11) 0.1238(10) 0.052(6) Uiso 1 1 d
H72 H 1.383(3) 0.0444(12) 0.1895(11) 0.062(6) Uiso 1 1 d
H9 H 1.258(2) 0.1557(9) 0.0437(8) 0.031(5) Uiso 1 1 d
H121 H 0.927(3) 0.2787(10) 0.1120(9) 0.040(5) Uiso 1 1 d
H151 H 1.255(2) 0.1485(11) 0.2668(9) 0.044(5) Uiso 1 1 d
H152 H 1.457(3) 0.1630(13) 0.2425(11) 0.064(7) Uiso 1 1 d
H161 H 1.431(3) 0.2949(13) 0.2668(11) 0.057(6) Uiso 1 1 d
H162 H 1.365(3) 0.2444(13) 0.3292(13) 0.078(7) Uiso 1 1 d
H181 H 1.003(3) 0.3366(10) 0.2062(9) 0.037(5) Uiso 1 1 d
H191 H 1.352(3) 0.3758(9) 0.1821(8) 0.033(4) Uiso 1 1 d
H201 H 1.083(3) 0.4683(10) 0.2298(9) 0.038(5) Uiso 1 1 d
H211 H 1.257(3) 0.4787(13) 0.3251(10) 0.057(6) Uiso 1 1 d
H212 H 1.387(3) 0.4206(11) 0.2925(9) 0.044(5) Uiso 1 1 d
H221 H 1.042(3) 0.3894(12) 0.3287(10) 0.054(6) Uiso 1 1 d
H222 H 1.206(3) 0.3549(12) 0.3710(12) 0.066(6) Uiso 1 1 d
H231 H 1.583(3) -0.0557(14) -0.0231(12) 0.071(7) Uiso 1 1 d
H232 H 1.503(3) -0.1218(13) 0.0301(13) 0.072(7) Uiso 1 1 d
H233 H 1.515(3) -0.1313(15) -0.0517(14) 0.080(8) Uiso 1 1 d
H251 H 0.884(3) 0.0449(12) 0.0459(10) 0.052(6) Uiso 1 1 d
H252 H 0.946(3) -0.0196(12) -0.0040(11) 0.057(6) Uiso 1 1 d
H253 H 0.985(3) -0.0211(12) 0.0734(11) 0.055(6) Uiso 1 1 d
H261 H 1.095(3) 0.0774(13) 0.2272(14) 0.079(8) Uiso 1 1 d
H262 H 0.964(4) 0.1122(16) 0.1760(14) 0.090(9) Uiso 1 1 d
H263 H 1.043(3) 0.0332(14) 0.1660(10) 0.061(7) Uiso 1 1 d
H271 H 1.406(3) 0.2439(11) 0.0853(11) 0.055(6) Uiso 1 1 d
H272 H 1.480(3) 0.2735(12) 0.1541(10) 0.047(5) Uiso 1 1 d
H273 H 1.525(3) 0.1930(12) 0.1246(11) 0.057(6) Uiso 1 1 d
H281 H 1.003(4) 0.2019(17) 0.2812(13) 0.089(9) Uiso 1 1 d
H282 H 0.906(4) 0.2801(17) 0.3071(14) 0.096(9) Uiso 1 1 d
H283 H 1.048(4) 0.2351(16) 0.3557(16) 0.110(10) Uiso 1 1 d
H291 H 1.411(4) 0.5216(14) 0.1917(12) 0.074(8) Uiso 1 1 d
H292 H 1.276(3) 0.5699(15) 0.2394(13) 0.088(8) Uiso 1 1 d
H293 H 1.243(3) 0.5482(14) 0.1615(12) 0.075(8) Uiso 1 1 d
H311 H 1.000(4) -0.2319(18) -0.0454(14) 0.095(10) Uiso 1 1 d
H312 H 0.878(5) -0.181(2) -0.095(2) 0.134(14) Uiso 1 1 d
H301 H 1.258(3) 0.4528(14) 0.0919(11) 0.077(7) Uiso 1 1 d
H302 H 1.062(3) 0.4220(12) 0.1068(11) 0.066(7) Uiso 1 1 d
H303 H 1.207(3) 0.3642(13) 0.0775(11) 0.069(7) Uiso 1 1 d
H313 H 0.885(4) -0.1783(19) -0.0083(18) 0.119(13) Uiso 1 1 d

loop_
_atom_site_aniso_label
_atom_site_aniso_U_11
_atom_site_aniso_U_22
_atom_site_aniso_U_33
_atom_site_aniso_U_23
_atom_site_aniso_U_13
_atom_site_aniso_U_12
N33 0.0546(12) 0.0893(14) 0.0381(10) 0.0053(9) 0.0009(9) -0.0074(11)
O3 0.0854(11) 0.0520(8) 0.0468(8) -0.0136(7) 0.0128(8) 0.0058(8)
O11 0.0545(9) 0.0595(9) 0.0456(8) -0.0117(7) -0.0183(7) 0.0138(7)
O34 0.1189(15) 0.0502(8) 0.0710(11) 0.0150(8) 0.0031(11) -0.0128(10)
O35 0.0640(10) 0.0452(8) 0.0723(11) -0.0069(8) 0.0039(9) -0.0159(7)
C1 0.0385(10) 0.0354(10) 0.0355(10) -0.0011(8) -0.0045(8) -0.0015(9)
C2 0.0369(10) 0.0403(10) 0.0328(9) -0.0033(8) 0.0012(8) -0.0095(8)
C3 0.0444(11) 0.0370(9) 0.0426(11) -0.0086(8) 0.0046(9) -0.0095(9)
C4 0.0509(12) 0.0295(9) 0.0451(10) -0.0042(8) 0.0016(10) 0.0034(9)
C5 0.0459(11) 0.0289(9) 0.0367(10) -0.0001(7) -0.0027(9) 0.0000(9)
C6 0.0663(15) 0.0305(9) 0.0446(11) 0.0009(8) -0.0085(11) 0.0114(11)
C7 0.0682(15) 0.0371(10) 0.0359(11) 0.0008(8) -0.0140(11) 0.0110(11)
C8 0.0491(11) 0.0312(9) 0.0288(9) 0.0036(7) -0.0038(8) 0.0032(9)
C9 0.0415(11) 0.0300(9) 0.0270(8) 0.0015(7) -0.0005(8) 0.0006(8)
C10 0.0422(10) 0.0310(9) 0.0306(9) -0.0005(7) 0.0005(8) 0.0006(8)
C11 0.0404(11) 0.0375(10) 0.0318(9) 0.0004(8) -0.0028(9) 0.0029(8)
C12 0.0390(11) 0.0369(10) 0.0388(10) -0.0025(8) -0.0026(9) 0.0075(9)
C13 0.0374(9) 0.0314(9) 0.0289(9) 0.0029(7) 0.0033(8) -0.0001(8)
C14 0.0429(10) 0.0320(8) 0.0287(9) 0.0017(7) -0.0042(8) 0.0056(8)
C15 0.0660(15) 0.0397(11) 0.0315(10) -0.0008(8) -0.0111(10) 0.0079(11)
C16 0.0701(15) 0.0475(12) 0.0319(11) -0.0053(9) -0.0137(11) 0.0091(12)
C17 0.0618(13) 0.0445(10) 0.0307(9) -0.0054(8) 0.0021(9) 0.0035(10)
C18 0.0392(11) 0.0356(10) 0.0330(9) -0.0041(7) 0.0019(8) 0.0057(8)
C19 0.0365(10) 0.0356(9) 0.0441(10) -0.0029(8) 0.0001(9) 0.0041(8)
C20 0.0412(11) 0.0390(10) 0.0561(12) -0.0106(9) -0.0016(10) 0.0060(9)
C21 0.0609(16) 0.0467(12) 0.0567(13) -0.0215(10) -0.0062(11) 0.0072(11)
C22 0.0755(18) 0.0540(12) 0.0398(12) -0.0141(10) 0.0005(12) 0.0099(12)
C23 0.0615(16) 0.0540(15) 0.0658(16) -0.0092(13) 0.0001(14) 0.0122(13)
C24 0.0681(15) 0.0319(10) 0.0541(13) -0.0042(9) 0.0097(12) 0.0022(11)
C25 0.0516(13) 0.0388(11) 0.0429(12) -0.0035(10) 0.0049(10) -0.0054(10)
C26 0.0702(16) 0.0411(12) 0.0365(12) 0.0039(9) 0.0058(11) -0.0133(12)
C27 0.0408(11) 0.0368(11) 0.0494(13) -0.0021(10) 0.0001(10) 0.0033(10)
C28 0.091(2) 0.0576(15) 0.0457(14) 0.0008(12) 0.0210(14) -0.0039(15)
C29 0.0595(15) 0.0406(12) 0.0821(18) -0.0106(12) -0.0007(14) 0.0013(12)
C30 0.0611(16) 0.0409(11) 0.0443(12) 0.0045(9) 0.0061(11) 0.0066(11)
C31 0.078(2) 0.0614(18) 0.116(3) -0.0178(18) 0.019(2) -0.0281(17)
C32 0.0349(10) 0.0545(11) 0.0353(11) -0.0050(9) 0.0028(9) -0.0069(9)

loop_
_atom_type_symbol
_atom_type_description
_atom_type_scat_dispersion_real
_atom_type_scat_dispersion_imag
_atom_type_scat_source
C C 0.0033 0.0016 'International Tables Vol C Tables 4.2.6.8 and 6.1.1.4'
H H 0.0000 0.0000 'International Tables Vol C Tables 4.2.6.8 and 6.1.1.4'
N N 0.0061 0.0033 'International Tables Vol C Tables 4.2.6.8 and 6.1.1.4'
O O 0.0106 0.0060 'International Tables Vol C Tables 4.2.6.8 and 6.1.1.4'

loop_
_geom_angle_atom_site_label_1
_geom_angle_atom_site_label_2
_geom_angle_atom_site_label_3
_geom_angle
C24 O35 C31 116.5(2)
C2 C1 C10 123.12(17)
C2 C1 H1 119.5(11)
C10 C1 H1 117.3(11)
C1 C2 C32 120.52(17)
C1 C2 C3 123.81(16)
C32 C2 C3 115.67(16)
O3 C3 C2 120.14(17)
O3 C3 C4 121.79(17)
C2 C3 C4 118.05(15)
C24 C4 C3 110.11(17)
C24 C4 C23 106.80(17)
C3 C4 C23 107.55(18)
C24 C4 C5 113.29(16)
C3 C4 C5 108.90(14)
C23 C4 C5 110.02(18)
C6 C5 C10 111.03(16)
C6 C5 C4 115.44(14)
C10 C5 C4 114.58(15)
C6 C5 H51 106.1(9)
C10 C5 H51 103.7(9)
C4 C5 H51 104.6(9)
C5 C6 C7 109.21(15)
C5 C6 H61 111.0(12)
C7 C6 H61 111.6(11)
C5 C6 H62 110.3(12)
C7 C6 H62 107.0(12)
H61 C6 H62 107.6(16)
C6 C7 C8 113.78(18)
C6 C7 H71 107.0(11)
C8 C7 H71 109.7(11)
C6 C7 H72 109.5(13)
C8 C7 H72 107.2(13)
H71 C7 H72 109.5(17)
C7 C8 C26 107.81(16)
C7 C8 C9 110.34(15)
C26 C8 C9 109.57(17)
C7 C8 C14 110.94(15)
C26 C8 C14 110.52(15)
C9 C8 C14 107.66(13)
C11 C9 C8 108.76(14)
C11 C9 C10 114.71(15)
C8 C9 C10 116.83(13)
C11 C9 H9 105.0(10)
C8 C9 H9 107.2(10)
C10 C9 H9 103.3(10)
C1 C10 C25 106.76(15)
C1 C10 C5 107.74(15)
C25 C10 C5 113.54(15)
C1 C10 C9 107.57(14)
C25 C10 C9 113.56(15)
C5 C10 C9 107.39(14)
O11 C11 C12 120.13(17)
O11 C11 C9 123.12(15)
C12 C11 C9 116.69(16)
C13 C12 C11 125.26(17)
C13 C12 H121 118.9(11)
C11 C12 H121 115.9(11)
C12 C13 C18 118.78(16)
C12 C13 C14 120.45(15)
C18 C13 C14 120.70(15)
C13 C14 C27 106.99(14)
C13 C14 C15 111.52(14)
C27 C14 C15 106.87(17)
C13 C14 C8 108.93(14)
C27 C14 C8 112.30(14)
C15 C14 C8 110.21(13)
C16 C15 C14 114.49(15)
C16 C15 H151 106.5(10)
C14 C15 H151 109.2(11)
C16 C15 H152 110.4(13)
C14 C15 H152 107.1(13)
H151 C15 H152 109.2(16)
C15 C16 C17 112.75(18)
C15 C16 H161 109.2(12)
C17 C16 H161 110.5(12)
C15 C16 H162 105.6(14)
C17 C16 H162 112.0(15)
H161 C16 H162 106.4(19)
C28 C17 C16 111.40(19)
C28 C17 C22 107.05(18)
C16 C17 C22 110.67(18)
C28 C17 C18 109.20(18)
C16 C17 C18 108.21(16)
C22 C17 C18 110.30(16)
C13 C18 C17 111.14(14)
C13 C18 C19 113.05(14)
C17 C18 C19 114.38(15)
C13 C18 H181 105.0(10)
C17 C18 H181 105.8(10)
C19 C18 H181 106.6(11)
C30 C19 C20 111.78(16)
C30 C19 C18 111.36(16)
C20 C19 C18 109.67(15)
C30 C19 H191 108.0(10)
C20 C19 H191 106.7(10)
C18 C19 H191 109.2(10)
C21 C20 C29 110.5(2)
C21 C20 C19 108.91(16)
C29 C20 C19 114.28(18)
C21 C20 H201 107.6(11)
C29 C20 H201 107.8(11)
C19 C20 H201 107.6(11)
C22 C21 C20 111.29(19)
C22 C21 H211 110.3(12)
C20 C21 H211 109.4(12)
C22 C21 H212 109.3(11)
C20 C21 H212 106.4(11)
H211 C21 H212 110.1(17)
C21 C22 C17 114.76(18)
C21 C22 H221 106.6(12)
C17 C22 H221 107.3(12)
C21 C22 H222 112.0(13)
C17 C22 H222 106.9(12)
H221 C22 H222 109.0(18)
C4 C23 H231 107.8(14)
C4 C23 H232 106.2(14)
H231 C23 H232 114(2)
C4 C23 H233 111.0(17)
H231 C23 H233 106(2)
H232 C23 H233 112.3(19)
O34 C24 O35 124.0(2)
O34 C24 C4 123.7(2)
O35 C24 C4 112.24(17)
C10 C25 H251 113.2(12)
C10 C25 H252 110.1(12)
H251 C25 H252 109.9(18)
C10 C25 H253 112.6(13)
H251 C25 H253 103.9(18)
H252 C25 H253 106.8(16)
C8 C26 H261 113.8(16)
C8 C26 H262 115.4(16)
H261 C26 H262 107(2)
C8 C26 H263 111.7(13)
H261 C26 H263 103.2(19)
H262 C26 H263 104(2)
C14 C27 H271 113.3(13)
C14 C27 H272 111.4(11)
H271 C27 H272 107.2(16)
C14 C27 H273 113.5(12)
H271 C27 H273 102.9(18)
H272 C27 H273 108.0(17)
C17 C28 H281 113.8(16)
C17 C28 H282 108.1(16)
H281 C28 H282 110(2)
C17 C28 H283 107.4(17)
H281 C28 H283 110(2)
H282 C28 H283 108(2)
C20 C29 H291 113.6(16)
C20 C29 H292 107.5(15)
H291 C29 H292 114(2)
C20 C29 H293 111.0(14)
H291 C29 H293 103(2)
H292 C29 H293 107(2)
C19 C30 H301 109.7(13)
C19 C30 H302 109.1(13)
H301 C30 H302 109.6(19)
C19 C30 H303 112.4(12)
H301 C30 H303 106.1(18)
H302 C30 H303 109.9(19)
O35 C31 H311 106.9(19)
O35 C31 H312 104(2)
H311 C31 H312 112(3)
O35 C31 H313 112(2)
H311 C31 H313 103(3)
H312 C31 H313 119(3)
N33 C32 C2 179.0(2)

loop_
_geom_bond_atom_site_label_1
_geom_bond_atom_site_label_2
_geom_bond_distance
N33 C32 1.143(2)
O3 C3 1.215(2)
O11 C11 1.225(2)
O34 C24 1.197(2)
O35 C24 1.341(3)
O35 C31 1.454(3)
C1 C2 1.346(3)
C1 C10 1.507(2)
C1 H1 0.959(19)
C2 C32 1.443(3)
C2 C3 1.477(3)
C3 C4 1.532(3)
C4 C24 1.526(3)
C4 C23 1.538(3)
C4 C5 1.564(2)
C5 C6 1.528(3)
C5 C10 1.554(3)
C5 H51 0.989(17)
C6 C7 1.527(3)
C6 H61 1.01(2)
C6 H62 0.92(2)
C7 C8 1.533(3)
C7 H71 1.06(2)
C7 H72 0.97(2)
C8 C26 1.542(3)
C8 C9 1.563(2)
C8 C14 1.592(2)
C9 C11 1.521(3)
C9 C10 1.572(2)
C9 H9 0.971(18)
C10 C25 1.552(3)
C11 C12 1.454(3)
C12 C13 1.337(2)
C12 H121 0.96(2)
C13 C18 1.519(2)
C13 C14 1.531(2)
C14 C27 1.546(3)
C14 C15 1.552(2)
C15 C16 1.530(3)
C15 H151 1.03(2)
C15 H152 1.03(2)
C16 C17 1.535(3)
C16 H161 1.05(2)
C16 H162 0.98(3)
C17 C28 1.533(3)
C17 C22 1.538(3)
C17 C18 1.549(2)
C18 C19 1.557(3)
C18 H181 1.00(2)
C19 C30 1.524(3)
C19 C20 1.538(3)
C19 H191 0.990(19)
C20 C21 1.520(3)
C20 C29 1.520(3)
C20 H201 0.99(2)
C21 C22 1.514(3)
C21 H211 0.94(2)
C21 H212 1.00(2)
C22 H221 1.02(2)
C22 H222 1.02(2)
C23 H231 0.99(3)
C23 H232 1.04(2)
C23 H233 0.95(3)
C25 H251 0.95(2)
C25 H252 0.99(2)
C25 H253 0.97(2)
C26 H261 0.97(3)
C26 H262 0.99(3)
C26 H263 0.96(2)
C27 H271 0.98(2)
C27 H272 0.99(2)
C27 H273 0.96(2)
C28 H281 0.98(3)
C28 H282 1.05(3)
C28 H283 1.03(3)
C29 H291 0.96(3)
C29 H292 1.03(3)
C29 H293 1.00(3)
C30 H301 1.05(3)
C30 H302 0.99(3)
C30 H303 1.01(2)
C31 H311 0.95(3)
C31 H312 1.04(4)
C31 H313 0.98(4)

loop_
_geom_torsion_atom_site_label_1
_geom_torsion_atom_site_label_2
_geom_torsion_atom_site_label_3
_geom_torsion_atom_site_label_4
_geom_torsion
C10 C1 C2 C32 -178.48(17)
C10 C1 C2 C3 1.6(3)
C1 C2 C3 O3 178.96(19)
C32 C2 C3 O3 -1.0(3)
C1 C2 C3 C4 -2.6(3)
C32 C2 C3 C4 177.47(17)
O3 C3 C4 C24 -80.5(2)
C2 C3 C4 C24 101.06(18)
O3 C3 C4 C23 35.5(3)
C2 C3 C4 C23 -142.92(18)
O3 C3 C4 C5 154.70(18)
C2 C3 C4 C5 -23.7(2)
C24 C4 C5 C6 60.8(2)
C3 C4 C5 C6 -176.29(19)
C23 C4 C5 C6 -58.6(3)
C24 C4 C5 C10 -70.1(2)
C3 C4 C5 C10 52.8(2)
C23 C4 C5 C10 170.47(17)
C10 C5 C6 C7 -64.2(2)
C4 C5 C6 C7 163.24(19)
C5 C6 C7 C8 59.2(3)
C6 C7 C8 C26 71.0(2)
C6 C7 C8 C9 -48.7(2)
C6 C7 C8 C14 -167.89(16)
C7 C8 C9 C11 176.98(15)
C26 C8 C9 C11 58.42(19)
C14 C8 C9 C11 -61.82(18)
C7 C8 C9 C10 45.2(2)
C26 C8 C9 C10 -73.4(2)
C14 C8 C9 C10 166.39(15)
C2 C1 C10 C25 -96.7(2)
C2 C1 C10 C5 25.6(2)
C2 C1 C10 C9 141.07(18)
C6 C5 C10 C1 173.71(15)
C4 C5 C10 C1 -53.3(2)
C6 C5 C10 C25 -68.3(2)
C4 C5 C10 C25 64.7(2)
C6 C5 C10 C9 58.09(19)
C4 C5 C10 C9 -168.91(15)
C11 C9 C10 C1 65.61(19)
C8 C9 C10 C1 -165.39(16)
C11 C9 C10 C25 -52.3(2)
C8 C9 C10 C25 76.7(2)
C11 C9 C10 C5 -178.66(14)
C8 C9 C10 C5 -49.7(2)
C8 C9 C11 O11 -147.53(18)
C10 C9 C11 O11 -14.6(3)
C8 C9 C11 C12 35.2(2)
C10 C9 C11 C12 168.11(15)
O11 C11 C12 C13 -179.74(19)
C9 C11 C12 C13 -2.4(3)
C11 C12 C13 C18 174.87(17)
C11 C12 C13 C14 -2.3(3)
C12 C13 C14 C27 95.8(2)
C18 C13 C14 C27 -81.33(19)
C12 C13 C14 C15 -147.68(18)
C18 C13 C14 C15 35.2(2)
C12 C13 C14 C8 -25.8(2)
C18 C13 C14 C8 157.05(14)
C7 C8 C14 C13 177.85(15)
C26 C8 C14 C13 -62.61(18)
C9 C8 C14 C13 57.03(17)
C7 C8 C14 C27 59.52(19)
C26 C8 C14 C27 179.05(17)
C9 C8 C14 C27 -61.31(19)
C7 C8 C14 C15 -59.5(2)
C26 C8 C14 C15 60.0(2)
C9 C8 C14 C15 179.68(16)
C13 C14 C15 C16 -37.9(3)
C27 C14 C15 C16 78.7(2)
C8 C14 C15 C16 -159.01(19)
C14 C15 C16 C17 53.9(3)
C15 C16 C17 C28 58.7(2)
C15 C16 C17 C22 177.71(18)
C15 C16 C17 C18 -61.3(2)
C12 C13 C18 C17 137.90(18)
C14 C13 C18 C17 -44.9(2)
C12 C13 C18 C19 -91.9(2)
C14 C13 C18 C19 85.28(19)
C28 C17 C18 C13 -66.6(2)
C16 C17 C18 C13 54.8(2)
C22 C17 C18 C13 176.03(17)
C28 C17 C18 C19 163.92(17)
C16 C17 C18 C19 -74.7(2)
C22 C17 C18 C19 46.5(2)
C13 C18 C19 C30 52.9(2)
C17 C18 C19 C30 -178.51(16)
C13 C18 C19 C20 177.21(15)
C17 C18 C19 C20 -54.2(2)
C30 C19 C20 C21 -176.29(19)
C18 C19 C20 C21 59.7(2)
C30 C19 C20 C29 -52.2(3)
C18 C19 C20 C29 -176.26(18)
C29 C20 C21 C22 172.79(19)
C19 C20 C21 C22 -60.9(2)
C20 C21 C22 C17 55.6(3)
C28 C17 C22 C21 -165.6(2)
C16 C17 C22 C21 72.8(3)
C18 C17 C22 C21 -46.9(3)
C31 O35 C24 O34 3.6(3)
C31 O35 C24 C4 -177.8(2)
C3 C4 C24 O34 168.7(2)
C23 C4 C24 O34 52.2(3)
C5 C4 C24 O34 -69.1(3)
C3 C4 C24 O35 -9.9(2)
C23 C4 C24 O35 -126.40(19)
C5 C4 C24 O35 112.32(19)
C1 C2 C32 N33 106(13)
C3 C2 C32 N33 -74(13)
